data_7042061
loop_
_publ_author_name
'Kyri, A. W.'
'Brehm, P.'
'Schnakenburg, G.'
'Streubel, R.'

_publ_section_title
;
 Ring opening of a sterically crowded 1,2-oxaphosphetane complex.
;
_journal_issue 9
_journal_name_full 'Dalton transactions (Cambridge, England : 2003)'
_journal_page_first 2904
_journal_page_last 2909
_journal_paper_doi 10.1039/c7dt00136c
_journal_volume 46
_journal_year 2017
_chemical_formula_moiety 'C28 H17 F6 O6 P W'
_chemical_formula_sum 'C28 H17 F6 O6 P W'
_chemical_formula_weight 778.23
_chemical_name_systematic PB-13
_space_group_crystal_system monoclinic
_space_group_IT_number 14
_space_group_name_Hall '-P 2yn'
_space_group_name_H-M_alt 'P 1 21/n 1'
_symmetry_space_group_name_Hall '-P 2yn'
_symmetry_space_group_name_H-M 'P 1 21/n 1'
_atom_sites_solution_hydrogens geom
_audit_creation_date 2016-06-01
_audit_creation_method
;
Olex2 1.2
(compiled 2015.09.21 svn.r3230 for OlexSys, GUI svn.r5103)
;
_audit_update_record
;
2017-01-10 deposited with the CCDC.
2017-02-03 downloaded from the CCDC.
;
_cell_angle_alpha 90
_cell_angle_beta 100.6203(19)
_cell_angle_gamma 90
_cell_formula_units_Z 8
_cell_length_a 14.5390(8)
_cell_length_b 11.5901(6)
_cell_length_c 32.8290(18)
_cell_measurement_reflns_used 9892
_cell_measurement_temperature 150
_cell_measurement_theta_max 29.59
_cell_measurement_theta_min 2.26
_cell_volume 5437.2(5)
_computing_cell_refinement 'SAINT v8.34A (Bruker, 2013)'
_computing_data_reduction 'SAINT v8.34A (Bruker, 2013)'
_computing_molecular_graphics 'Olex2 (Dolomanov et al., 2009)'
_computing_publication_material 'Olex2 (Dolomanov et al., 2009)'
_computing_structure_refinement 'XL (Sheldrick, 2008)'
_computing_structure_solution 'XS (Sheldrick, 2008)'
_diffrn_ambient_temperature 150.0
_diffrn_detector 'Bruker Photon100 detector'
_diffrn_detector_area_resol_mean 7.9
_diffrn_detector_type 'CMOS area detector'
_diffrn_measured_fraction_theta_full 1.000
_diffrn_measured_fraction_theta_max 1.000
_diffrn_measurement_device 'three-circle diffractometer'
_diffrn_measurement_device_type 'Bruker D8-Venture'
_diffrn_measurement_method 'fine slicing \w and \f scans'
_diffrn_radiation_monochromator 'mirror optics'
_diffrn_radiation_probe x-ray
_diffrn_radiation_type MoK\a
_diffrn_radiation_wavelength 0.71073
_diffrn_reflns_av_R_equivalents 0.1371
_diffrn_reflns_av_unetI/netI 0.0792
_diffrn_reflns_Laue_measured_fraction_full 1.000
_diffrn_reflns_Laue_measured_fraction_max 1.000
_diffrn_reflns_limit_h_max 19
_diffrn_reflns_limit_h_min -19
_diffrn_reflns_limit_k_max 15
_diffrn_reflns_limit_k_min -15
_diffrn_reflns_limit_l_max 43
_diffrn_reflns_limit_l_min -43
_diffrn_reflns_number 106615
_diffrn_reflns_point_group_measured_fraction_full 1.000
_diffrn_reflns_point_group_measured_fraction_max 1.000
_diffrn_reflns_theta_full 26.000
_diffrn_reflns_theta_max 27.998
_diffrn_reflns_theta_min 2.150
_diffrn_source 'microfocus sealed X-ray tube'
_diffrn_source_type 'Incoatec I\ms'
_diffrn_standards_number 0
_exptl_absorpt_coefficient_mu 4.391
_exptl_absorpt_correction_T_max 0.7459
_exptl_absorpt_correction_T_min 0.4359
_exptl_absorpt_correction_type empirical
_exptl_absorpt_process_details
;
SADABS-2014/5 (Bruker,2014/5) was used for absorption correction.
wR2(int) was 0.1598 before and 0.0810 after correction.
The Ratio of minimum to maximum transmission is 0.5844.
The \l/2 correction factor is 0.00150.
;
_exptl_crystal_colour 'clear colourless'
_exptl_crystal_colour_lustre clear
_exptl_crystal_colour_primary colourless
_exptl_crystal_density_diffrn 1.901
_exptl_crystal_description plate
_exptl_crystal_F_000 3008
_exptl_crystal_size_max 0.14
_exptl_crystal_size_mid 0.12
_exptl_crystal_size_min 0.05
_refine_diff_density_max 1.025
_refine_diff_density_min -1.079
_refine_diff_density_rms 0.159
_refine_ls_extinction_method none
_refine_ls_goodness_of_fit_ref 1.008
_refine_ls_hydrogen_treatment constr
_refine_ls_matrix_type full
_refine_ls_number_parameters 757
_refine_ls_number_reflns 13119
_refine_ls_number_restraints 1
_refine_ls_restrained_S_all 1.009
_refine_ls_R_factor_all 0.0720
_refine_ls_R_factor_gt 0.0384
_refine_ls_shift/su_max 0.004
_refine_ls_shift/su_mean 0.000
_refine_ls_structure_factor_coef Fsqd
_refine_ls_weighting_details 'w=1/[\s^2^(Fo^2^)+(0.0168P)^2^] where P=(Fo^2^+2Fc^2^)/3'
_refine_ls_weighting_scheme calc
_refine_ls_wR_factor_gt 0.0603
_refine_ls_wR_factor_ref 0.0665
_reflns_Friedel_coverage 0.000
_reflns_number_gt 9555
_reflns_number_total 13119
_reflns_threshold_expression 'I > 2\s(I)'
_cod_data_source_file c7dt00136c1.cif
_cod_data_source_block 4641f
_cod_depositor_comments 'Adding full bibliography for 7042059--7042062.cif.'
_cod_database_code 7042061
_shelx_space_group_comment
;
The symmetry employed for this shelxl refinement is uniquely defined
by the following loop, which should always be used as a source of
symmetry information in preference to the above space-group names.
They are only intended as comments.
;
_shelx_estimated_absorpt_t_max 0.810
_shelx_estimated_absorpt_t_min 0.578
_olex2_refinement_description
;
1. Fixed Uiso
 At 1.2 times of:
  All C(H) groups, All C(H,H) groups
2. Rigid bond restraints
 P1', O1'
 with sigma for 1-2 distances of 0.001 and sigma for 1-3 distances of 0.001
3.a Secondary CH2 refined with riding coordinates:
 C2(H2A,H2B), C2'(H2'A,H2'B)
3.b Aromatic/amide H refined with riding coordinates:
 C7(H7), C8(H8), C9(H9), C10(H10), C11(H11), C13(H13), C14(H14), C15(H15),
 C16(H16), C17(H17), C19(H19), C20(H20), C21(H21), C22(H22), C23(H23), C7'(H7'),
  C8'(H8'), C9'(H9'), C10'(H10'), C11'(H11'), C13'(H13'), C14'(H14'),
 C15'(H15'), C16'(H16'), C17'(H17'), C19'(H19'), C20'(H20'), C21'(H21'),
 C22'(H22'), C23'(H23')
;
_shelx_shelxl_version_number 2014/7
_olex2_submission_special_instructions 'No special instructions were received'

loop_
_space_group_symop_operation_xyz
'x, y, z'
'-x+1/2, y+1/2, -z+1/2'
'-x, -y, -z'
'x-1/2, -y-1/2, z-1/2'

loop_
_atom_site_label
_atom_site_type_symbol
_atom_site_fract_x
_atom_site_fract_y
_atom_site_fract_z
_atom_site_U_iso_or_equiv
_atom_site_adp_type
_atom_site_occupancy
_atom_site_site_symmetry_order
_atom_site_calc_flag
_atom_site_refinement_flags_posn
_atom_site_refinement_flags_adp
W W 0.84220(2) 0.65809(2) 0.59849(2) 0.01796(5) Uani 1 1 d . .
P P 0.86238(7) 0.47781(9) 0.64112(3) 0.0169(2) Uani 1 1 d . .
F1 F 0.71938(18) 0.3301(2) 0.74513(8) 0.0392(7) Uani 1 1 d . .
F2 F 0.84352(17) 0.2663(2) 0.72680(7) 0.0333(6) Uani 1 1 d . .
F3 F 0.70898(19) 0.2295(2) 0.68964(8) 0.0426(7) Uani 1 1 d . .
F4 F 0.66252(17) 0.5729(2) 0.65847(8) 0.0361(7) Uani 1 1 d . .
F5 F 0.68600(17) 0.5514(2) 0.72456(8) 0.0376(7) Uani 1 1 d . .
F6 F 0.59996(16) 0.4307(2) 0.68446(8) 0.0366(7) Uani 1 1 d . .
O1 O 0.76696(18) 0.3947(2) 0.64405(8) 0.0208(6) Uani 1 1 d . .
O2 O 0.8141(2) 0.8833(3) 0.54403(11) 0.0458(9) Uani 1 1 d . .
O3 O 0.7498(2) 0.7991(3) 0.66319(10) 0.0454(9) Uani 1 1 d . .
O4 O 1.0296(2) 0.7718(3) 0.64649(10) 0.0434(9) Uani 1 1 d . .
O5 O 0.9400(2) 0.5670(3) 0.52525(9) 0.0321(8) Uani 1 1 d . .
O6 O 0.6438(2) 0.5625(3) 0.55253(10) 0.0352(8) Uani 1 1 d . .
C1 C 0.7645(3) 0.4210(4) 0.68648(12) 0.0192(9) Uani 1 1 d . .
C2 C 0.8579(3) 0.4870(4) 0.69675(12) 0.0200(9) Uani 1 1 d . .
H2A H 0.9085 0.4442 0.7149 0.024 Uiso 1 1 calc R .
H2B H 0.8520 0.5666 0.7069 0.024 Uiso 1 1 calc R .
C3 C 0.7599(3) 0.3103(4) 0.71222(13) 0.0261(10) Uani 1 1 d . .
C4 C 0.6773(3) 0.4950(4) 0.68891(13) 0.0251(10) Uani 1 1 d . .
C5 C 0.9573(3) 0.3716(3) 0.63198(12) 0.0182(9) Uani 1 1 d . .
C6 C 1.0448(3) 0.4494(3) 0.64149(12) 0.0177(9) Uani 1 1 d . .
C7 C 1.0764(3) 0.4922(4) 0.68183(13) 0.0231(10) Uani 1 1 d . .
H7 H 1.0434 0.4720 0.7032 0.028 Uiso 1 1 calc R .
C8 C 1.1537(3) 0.5625(4) 0.69108(14) 0.0302(11) Uani 1 1 d . .
H8 H 1.1744 0.5878 0.7188 0.036 Uiso 1 1 calc R .
C9 C 1.2018(3) 0.5968(4) 0.66039(15) 0.0352(12) Uani 1 1 d . .
H9 H 1.2549 0.6458 0.6667 0.042 Uiso 1 1 calc R .
C10 C 1.1708(3) 0.5583(4) 0.62037(15) 0.0322(11) Uani 1 1 d . .
H10 H 1.2033 0.5810 0.5991 0.039 Uiso 1 1 calc R .
C11 C 1.0934(3) 0.4876(4) 0.61064(13) 0.0224(10) Uani 1 1 d . .
H11 H 1.0726 0.4644 0.5827 0.027 Uiso 1 1 calc R .
C12 C 0.9630(3) 0.2608(3) 0.65855(12) 0.0186(9) Uani 1 1 d . .
C13 C 1.0378(3) 0.2333(4) 0.68999(12) 0.0234(10) Uani 1 1 d . .
H13 H 1.0881 0.2863 0.6969 0.028 Uiso 1 1 calc R .
C14 C 1.0402(3) 0.1299(4) 0.71152(14) 0.0334(12) Uani 1 1 d . .
H14 H 1.0918 0.1132 0.7330 0.040 Uiso 1 1 calc R .
C15 C 0.9684(4) 0.0510(4) 0.70194(14) 0.0381(13) Uani 1 1 d . .
H15 H 0.9697 -0.0189 0.7171 0.046 Uiso 1 1 calc R .
C16 C 0.8950(3) 0.0746(4) 0.67028(14) 0.0335(12) Uani 1 1 d . .
H16 H 0.8457 0.0204 0.6631 0.040 Uiso 1 1 calc R .
C17 C 0.8931(3) 0.1788(4) 0.64871(13) 0.0259(10) Uani 1 1 d . .
H17 H 0.8424 0.1938 0.6266 0.031 Uiso 1 1 calc R .
C18 C 0.9338(3) 0.3316(3) 0.58633(12) 0.0152(8) Uani 1 1 d . .
C19 C 1.0023(3) 0.2747(3) 0.56911(13) 0.0216(10) Uani 1 1 d . .
H19 H 1.0621 0.2609 0.5857 0.026 Uiso 1 1 calc R .
C20 C 0.9847(3) 0.2382(4) 0.52858(12) 0.0238(10) Uani 1 1 d . .
H20 H 1.0328 0.2016 0.5173 0.029 Uiso 1 1 calc R .
C21 C 0.8978(3) 0.2544(4) 0.50413(13) 0.0251(10) Uani 1 1 d . .
H21 H 0.8866 0.2325 0.4758 0.030 Uiso 1 1 calc R .
C22 C 0.8273(3) 0.3029(4) 0.52158(12) 0.0224(10) Uani 1 1 d . .
H22 H 0.7661 0.3102 0.5056 0.027 Uiso 1 1 calc R .
C23 C 0.8456(3) 0.3410(3) 0.56219(12) 0.0194(9) Uani 1 1 d . .
H23 H 0.7964 0.3743 0.5737 0.023 Uiso 1 1 calc R .
C24 C 0.8238(3) 0.8020(4) 0.56390(13) 0.0269(10) Uani 1 1 d . .
C25 C 0.7812(3) 0.7443(4) 0.64048(13) 0.0274(11) Uani 1 1 d . .
C26 C 0.9640(3) 0.7258(4) 0.62921(14) 0.0273(10) Uani 1 1 d . .
C27 C 0.9060(3) 0.5940(4) 0.55260(13) 0.0232(10) Uani 1 1 d . .
C28 C 0.7146(3) 0.5965(4) 0.56893(13) 0.0247(10) Uani 1 1 d . .
W1' W 0.44866(2) -0.10994(2) 0.64640(2) 0.01856(5) Uani 1 1 d . .
P1' P 0.44040(7) 0.07945(9) 0.61001(3) 0.0187(2) Uani 1 1 d . U
F1' F 0.5871(2) 0.2125(3) 0.50771(9) 0.0571(9) Uani 1 1 d . .
F2' F 0.61357(19) 0.3174(2) 0.56283(10) 0.0556(9) Uani 1 1 d . .
F3' F 0.47389(17) 0.2937(2) 0.52942(7) 0.0352(7) Uani 1 1 d . .
F4' F 0.64908(16) -0.0151(2) 0.60012(8) 0.0334(6) Uani 1 1 d . .
F5' F 0.71067(17) 0.1176(2) 0.56924(9) 0.0475(8) Uani 1 1 d . .
F6' F 0.62191(18) -0.0086(3) 0.53370(8) 0.0454(8) Uani 1 1 d . .
O1' O 0.5396(2) 0.1596(3) 0.61057(9) 0.0288(7) Uani 1 1 d . U
O2' O 0.4698(2) -0.3548(3) 0.68953(10) 0.0423(9) Uani 1 1 d . .
O3' O 0.5526(2) -0.2321(3) 0.58097(11) 0.0447(9) Uani 1 1 d . .
O4' O 0.6364(2) -0.0189(3) 0.70301(10) 0.0367(8) Uani 1 1 d . .
O5' O 0.3292(2) -0.0431(3) 0.71483(10) 0.0412(9) Uani 1 1 d . .
O6' O 0.2674(2) -0.2036(3) 0.58644(11) 0.0450(9) Uani 1 1 d . .
C1' C 0.5468(3) 0.1334(4) 0.56827(12) 0.0206(10) Uani 1 1 d . .
C2' C 0.4543(3) 0.0737(4) 0.55669(12) 0.0180(9) Uani 1 1 d . .
H2'A H 0.4589 -0.0057 0.5461 0.022 Uiso 1 1 calc R .
H2'B H 0.4069 0.1191 0.5377 0.022 Uiso 1 1 calc R .
C3' C 0.5550(3) 0.2419(4) 0.54212(15) 0.0331(12) Uani 1 1 d . .
C4' C 0.6332(3) 0.0559(4) 0.56765(14) 0.0280(11) Uani 1 1 d . .
C5' C 0.3469(3) 0.1891(3) 0.61784(12) 0.0159(9) Uani 1 1 d . .
C6' C 0.3635(3) 0.2226(3) 0.66372(12) 0.0171(9) Uani 1 1 d . .
C7' C 0.4469(3) 0.2035(4) 0.69141(12) 0.0213(9) Uani 1 1 d . .
H7' H 0.4962 0.1631 0.6823 0.026 Uiso 1 1 calc R .
C8' C 0.4595(3) 0.2423(4) 0.73197(12) 0.0250(10) Uani 1 1 d . .
H8' H 0.5170 0.2280 0.7503 0.030 Uiso 1 1 calc R .
C9' C 0.3894(3) 0.3015(4) 0.74591(13) 0.0276(11) Uani 1 1 d . .
H9' H 0.3973 0.3254 0.7740 0.033 Uiso 1 1 calc R .
C10' C 0.3076(3) 0.3256(4) 0.71881(13) 0.0249(10) Uani 1 1 d . .
H10' H 0.2596 0.3684 0.7280 0.030 Uiso 1 1 calc R .
C11' C 0.2949(3) 0.2878(4) 0.67818(12) 0.0207(9) Uani 1 1 d . .
H11' H 0.2386 0.3063 0.6597 0.025 Uiso 1 1 calc R .
C12' C 0.3498(3) 0.3027(3) 0.59366(11) 0.0160(9) Uani 1 1 d . .
C13' C 0.4225(3) 0.3805(4) 0.60790(13) 0.0258(10) Uani 1 1 d . .
H13' H 0.4688 0.3602 0.6312 0.031 Uiso 1 1 calc R .
C14' C 0.4285(3) 0.4862(4) 0.58885(13) 0.0281(11) Uani 1 1 d . .
H14' H 0.4791 0.5366 0.5989 0.034 Uiso 1 1 calc R .
C15' C 0.3618(3) 0.5186(4) 0.55557(13) 0.0280(11) Uani 1 1 d . .
H15' H 0.3666 0.5904 0.5422 0.034 Uiso 1 1 calc R .
C16' C 0.2879(3) 0.4454(4) 0.54192(13) 0.0260(10) Uani 1 1 d . .
H16' H 0.2403 0.4681 0.5195 0.031 Uiso 1 1 calc R .
C17' C 0.2820(3) 0.3382(4) 0.56070(12) 0.0199(9) Uani 1 1 d . .
H17' H 0.2306 0.2888 0.5507 0.024 Uiso 1 1 calc R .
C18' C 0.2568(3) 0.1168(3) 0.60364(12) 0.0163(9) Uani 1 1 d . .
C19' C 0.2004(3) 0.0798(3) 0.63104(12) 0.0201(9) Uani 1 1 d . .
H19' H 0.2173 0.0990 0.6596 0.024 Uiso 1 1 calc R .
C20' C 0.1201(3) 0.0155(4) 0.61758(13) 0.0255(10) Uani 1 1 d . .
H20' H 0.0817 -0.0063 0.6368 0.031 Uiso 1 1 calc R .
C21' C 0.0953(3) -0.0169(4) 0.57674(14) 0.0276(10) Uani 1 1 d . .
H21' H 0.0406 -0.0615 0.5676 0.033 Uiso 1 1 calc R .
C22' C 0.1520(3) 0.0169(4) 0.54899(13) 0.0262(10) Uani 1 1 d . .
H22' H 0.1357 -0.0051 0.5207 0.031 Uiso 1 1 calc R .
C23' C 0.2315(3) 0.0817(3) 0.56193(12) 0.0203(9) Uani 1 1 d . .
H23' H 0.2697 0.1030 0.5426 0.024 Uiso 1 1 calc R .
C24' C 0.4623(3) -0.2655(4) 0.67422(13) 0.0272(11) Uani 1 1 d . .
C25' C 0.5181(3) -0.1831(4) 0.60437(14) 0.0301(11) Uani 1 1 d . .
C26' C 0.5703(3) -0.0536(4) 0.68270(13) 0.0231(10) Uani 1 1 d . .
C27' C 0.3721(3) -0.0611(4) 0.68961(14) 0.0278(10) Uani 1 1 d . .
C28' C 0.3300(3) -0.1658(4) 0.60811(13) 0.0260(10) Uani 1 1 d . .

loop_
_atom_site_aniso_label
_atom_site_aniso_U_11
_atom_site_aniso_U_22
_atom_site_aniso_U_33
_atom_site_aniso_U_23
_atom_site_aniso_U_13
_atom_site_aniso_U_12
W 0.02204(10) 0.01464(9) 0.01763(9) 0.00175(7) 0.00475(7) 0.00326(8)
P 0.0167(6) 0.0160(6) 0.0182(6) 0.0016(4) 0.0036(4) 0.0010(5)
F1 0.0432(16) 0.0488(19) 0.0307(15) 0.0106(13) 0.0206(13) -0.0022(14)
F2 0.0338(16) 0.0334(16) 0.0337(15) 0.0115(12) 0.0089(12) 0.0059(13)
F3 0.0480(18) 0.0320(17) 0.0477(18) -0.0021(13) 0.0089(14) -0.0180(14)
F4 0.0322(15) 0.0374(17) 0.0418(16) 0.0114(13) 0.0149(13) 0.0135(13)
F5 0.0315(15) 0.0482(19) 0.0346(16) -0.0154(13) 0.0103(12) 0.0027(13)
F6 0.0190(14) 0.0443(18) 0.0462(17) -0.0016(13) 0.0055(12) -0.0087(13)
O1 0.0213(15) 0.0241(17) 0.0184(15) -0.0010(12) 0.0071(12) -0.0003(13)
O2 0.059(2) 0.029(2) 0.052(2) 0.0221(17) 0.0177(19) 0.0179(18)
O3 0.070(3) 0.034(2) 0.038(2) -0.0054(17) 0.0243(19) 0.0119(19)
O4 0.047(2) 0.024(2) 0.052(2) 0.0005(16) -0.0093(18) -0.0056(18)
O5 0.0395(19) 0.0285(19) 0.0334(19) 0.0017(15) 0.0202(16) 0.0001(16)
O6 0.0277(19) 0.034(2) 0.043(2) -0.0049(16) 0.0017(16) 0.0004(16)
C1 0.018(2) 0.025(2) 0.014(2) -0.0013(17) 0.0003(17) -0.0018(19)
C2 0.018(2) 0.024(2) 0.019(2) 0.0012(18) 0.0064(18) 0.0008(19)
C3 0.029(3) 0.024(3) 0.026(3) 0.0011(19) 0.009(2) -0.008(2)
C4 0.023(2) 0.031(3) 0.022(2) -0.004(2) 0.0045(19) -0.006(2)
C5 0.018(2) 0.017(2) 0.020(2) 0.0026(17) 0.0063(18) 0.0040(18)
C6 0.017(2) 0.013(2) 0.024(2) -0.0025(17) 0.0059(18) 0.0064(18)
C7 0.019(2) 0.027(3) 0.023(2) 0.0014(19) 0.0044(19) 0.005(2)
C8 0.029(3) 0.025(3) 0.033(3) -0.001(2) -0.004(2) 0.004(2)
C9 0.023(3) 0.029(3) 0.054(3) -0.003(2) 0.008(2) -0.008(2)
C10 0.028(3) 0.026(3) 0.044(3) -0.001(2) 0.014(2) -0.005(2)
C11 0.021(2) 0.019(2) 0.028(2) -0.0025(18) 0.0057(19) -0.0012(19)
C12 0.024(2) 0.017(2) 0.017(2) 0.0025(17) 0.0082(18) 0.0071(19)
C13 0.024(2) 0.026(3) 0.022(2) 0.0023(18) 0.0063(19) 0.006(2)
C14 0.044(3) 0.033(3) 0.024(3) 0.010(2) 0.007(2) 0.018(2)
C15 0.055(3) 0.028(3) 0.035(3) 0.013(2) 0.016(3) 0.012(3)
C16 0.040(3) 0.023(3) 0.040(3) 0.003(2) 0.014(2) -0.004(2)
C17 0.028(3) 0.018(3) 0.031(3) 0.0079(19) 0.004(2) 0.005(2)
C18 0.019(2) 0.006(2) 0.021(2) 0.0026(16) 0.0044(17) 0.0025(17)
C19 0.020(2) 0.015(2) 0.029(2) 0.0033(18) 0.0021(19) 0.0020(18)
C20 0.030(3) 0.020(2) 0.024(2) 0.0001(18) 0.012(2) 0.003(2)
C21 0.035(3) 0.017(2) 0.023(2) 0.0001(18) 0.006(2) -0.002(2)
C22 0.023(2) 0.018(2) 0.025(2) 0.0011(18) -0.0011(19) -0.002(2)
C23 0.021(2) 0.016(2) 0.021(2) 0.0019(17) 0.0039(18) 0.0005(19)
C24 0.023(2) 0.028(3) 0.031(3) 0.000(2) 0.009(2) 0.009(2)
C25 0.038(3) 0.020(3) 0.026(3) 0.0035(19) 0.010(2) 0.002(2)
C26 0.035(3) 0.016(2) 0.029(3) 0.0060(19) 0.003(2) 0.002(2)
C27 0.021(2) 0.021(3) 0.027(3) 0.0060(19) 0.002(2) -0.0017(19)
C28 0.036(3) 0.015(2) 0.025(2) 0.0053(18) 0.013(2) 0.010(2)
W1' 0.02069(10) 0.01456(9) 0.02030(9) 0.00212(7) 0.00342(7) 0.00286(8)
P1' 0.0210(6) 0.0166(6) 0.0193(6) 0.0015(4) 0.0057(5) 0.0032(5)
F1' 0.069(2) 0.062(2) 0.0528(19) 0.0303(16) 0.0441(17) 0.0279(17)
F2' 0.0339(17) 0.0287(18) 0.104(3) 0.0134(17) 0.0114(17) -0.0130(14)
F3' 0.0297(15) 0.0410(17) 0.0364(16) 0.0166(13) 0.0096(12) 0.0126(13)
F4' 0.0276(14) 0.0348(17) 0.0370(16) 0.0099(12) 0.0041(12) 0.0093(12)
F5' 0.0192(14) 0.0412(18) 0.084(2) 0.0148(16) 0.0154(14) -0.0021(13)
F6' 0.0458(17) 0.055(2) 0.0356(17) -0.0134(14) 0.0072(13) 0.0186(15)
O1' 0.0271(15) 0.0295(19) 0.0314(18) 0.0014(14) 0.0093(14) -0.0010(12)
O2' 0.056(2) 0.024(2) 0.048(2) 0.0136(16) 0.0119(18) 0.0071(18)
O3' 0.050(2) 0.035(2) 0.055(2) -0.0139(18) 0.0258(19) 0.0015(18)
O4' 0.034(2) 0.038(2) 0.034(2) -0.0010(15) -0.0061(16) 0.0004(17)
O5' 0.054(2) 0.041(2) 0.035(2) 0.0040(16) 0.0252(18) 0.0069(18)
O6' 0.040(2) 0.024(2) 0.061(2) -0.0022(17) -0.0139(19) -0.0042(17)
C1' 0.021(2) 0.022(3) 0.018(2) -0.0022(17) 0.0036(18) 0.0011(19)
C2' 0.015(2) 0.015(2) 0.026(2) 0.0029(17) 0.0094(18) 0.0051(17)
C3' 0.027(3) 0.034(3) 0.041(3) 0.012(2) 0.014(2) 0.007(2)
C4' 0.017(2) 0.035(3) 0.032(3) -0.001(2) 0.004(2) -0.001(2)
C5' 0.016(2) 0.014(2) 0.017(2) 0.0015(16) 0.0026(17) 0.0044(17)
C6' 0.016(2) 0.018(2) 0.018(2) 0.0005(17) 0.0032(17) -0.0022(18)
C7' 0.018(2) 0.018(2) 0.025(2) 0.0010(18) -0.0026(19) 0.0011(19)
C8' 0.026(3) 0.021(3) 0.021(2) 0.0002(18) -0.0106(19) -0.004(2)
C9' 0.038(3) 0.023(3) 0.020(2) -0.0061(19) 0.000(2) -0.006(2)
C10' 0.028(3) 0.021(3) 0.026(2) -0.0048(18) 0.005(2) 0.000(2)
C11' 0.017(2) 0.025(2) 0.019(2) -0.0007(18) -0.0011(18) 0.0010(19)
C12' 0.019(2) 0.013(2) 0.016(2) -0.0006(16) 0.0024(17) 0.0025(18)
C13' 0.023(2) 0.024(3) 0.028(3) 0.0070(19) -0.0018(19) -0.001(2)
C14' 0.025(3) 0.022(3) 0.035(3) 0.005(2) 0.000(2) -0.009(2)
C15' 0.037(3) 0.016(2) 0.031(3) 0.0078(19) 0.006(2) 0.002(2)
C16' 0.028(3) 0.024(3) 0.023(2) 0.0063(19) -0.003(2) 0.002(2)
C17' 0.023(2) 0.017(2) 0.019(2) 0.0006(17) -0.0009(18) -0.0007(19)
C18' 0.012(2) 0.009(2) 0.027(2) -0.0018(17) 0.0000(17) 0.0027(17)
C19' 0.021(2) 0.019(2) 0.021(2) -0.0004(17) 0.0054(18) 0.0017(19)
C20' 0.019(2) 0.025(3) 0.034(3) -0.002(2) 0.009(2) 0.000(2)
C21' 0.021(2) 0.018(2) 0.042(3) -0.002(2) 0.000(2) -0.003(2)
C22' 0.035(3) 0.016(2) 0.024(2) -0.0006(18) -0.006(2) -0.002(2)
C23' 0.022(2) 0.018(2) 0.020(2) -0.0020(17) 0.0025(18) 0.0015(19)
C24' 0.030(3) 0.027(3) 0.026(3) 0.001(2) 0.007(2) 0.005(2)
C25' 0.032(3) 0.024(3) 0.034(3) 0.004(2) 0.005(2) 0.000(2)
C26' 0.029(3) 0.019(2) 0.020(2) 0.0017(18) 0.003(2) 0.007(2)
C27' 0.033(3) 0.020(3) 0.029(3) 0.002(2) 0.002(2) 0.002(2)
C28' 0.032(3) 0.018(2) 0.027(3) 0.0080(19) 0.003(2) 0.005(2)

loop_
_atom_type_symbol
_atom_type_description
_atom_type_scat_dispersion_real
_atom_type_scat_dispersion_imag
_atom_type_scat_source
C C 0.0033 0.0016 'International Tables Vol C Tables 4.2.6.8 and 6.1.1.4'
H H 0.0000 0.0000 'International Tables Vol C Tables 4.2.6.8 and 6.1.1.4'
O O 0.0106 0.0060 'International Tables Vol C Tables 4.2.6.8 and 6.1.1.4'
F F 0.0171 0.0103 'International Tables Vol C Tables 4.2.6.8 and 6.1.1.4'
P P 0.1023 0.0942 'International Tables Vol C Tables 4.2.6.8 and 6.1.1.4'
W W -0.8490 6.8722 'International Tables Vol C Tables 4.2.6.8 and 6.1.1.4'

loop_
_geom_angle_atom_site_label_1
_geom_angle_atom_site_label_2
_geom_angle_atom_site_label_3
_geom_angle
C24 W P 179.05(13)
C24 W C25 86.92(17)
C24 W C26 88.44(18)
C24 W C27 85.20(16)
C24 W C28 90.39(17)
C25 W P 92.98(12)
C25 W C27 171.80(16)
C25 W C28 91.26(17)
C26 W P 92.50(12)
C26 W C25 85.60(18)
C26 W C27 91.93(17)
C26 W C28 176.70(17)
C27 W P 94.94(12)
C27 W C28 91.05(16)
C28 W P 88.67(12)
O1 P W 119.37(10)
O1 P C2 78.41(15)
O1 P C5 105.26(16)
C2 P W 118.95(14)
C2 P C5 110.55(18)
C5 P W 117.59(12)
C1 O1 P 95.8(2)
O1 C1 C2 98.0(3)
O1 C1 C3 111.5(3)
O1 C1 C4 109.6(3)
C2 C1 C3 114.7(3)
C2 C1 C4 114.3(3)
C3 C1 C4 108.3(3)
P C2 H2A 114.2
P C2 H2B 114.2
C1 C2 P 86.8(2)
C1 C2 H2A 114.2
C1 C2 H2B 114.2
H2A C2 H2B 111.3
F1 C3 C1 111.6(4)
F2 C3 F1 106.6(3)
F2 C3 F3 108.0(4)
F2 C3 C1 112.8(3)
F3 C3 F1 106.7(3)
F3 C3 C1 110.8(3)
F4 C4 C1 110.9(3)
F5 C4 F4 107.6(4)
F5 C4 F6 108.3(3)
F5 C4 C1 111.9(3)
F6 C4 F4 106.3(3)
F6 C4 C1 111.6(4)
C6 C5 P 100.6(2)
C6 C5 C12 114.5(3)
C6 C5 C18 113.5(3)
C12 C5 P 114.3(2)
C18 C5 P 108.0(3)
C18 C5 C12 106.1(3)
C7 C6 C5 120.6(3)
C11 C6 C5 122.8(4)
C11 C6 C7 116.4(4)
C6 C7 H7 119.1
C8 C7 C6 121.8(4)
C8 C7 H7 119.1
C7 C8 H8 119.7
C7 C8 C9 120.7(4)
C9 C8 H8 119.7
C8 C9 H9 120.7
C10 C9 C8 118.6(4)
C10 C9 H9 120.7
C9 C10 H10 119.3
C11 C10 C9 121.4(4)
C11 C10 H10 119.3
C6 C11 H11 119.5
C10 C11 C6 121.0(4)
C10 C11 H11 119.5
C13 C12 C5 124.2(4)
C17 C12 C5 118.5(4)
C17 C12 C13 117.0(4)
C12 C13 H13 119.4
C14 C13 C12 121.3(4)
C14 C13 H13 119.4
C13 C14 H14 119.7
C15 C14 C13 120.5(4)
C15 C14 H14 119.7
C14 C15 H15 120.3
C16 C15 C14 119.4(4)
C16 C15 H15 120.3
C15 C16 H16 120.2
C15 C16 C17 119.7(5)
C17 C16 H16 120.2
C12 C17 C16 122.0(4)
C12 C17 H17 119.0
C16 C17 H17 119.0
C19 C18 C5 119.2(3)
C23 C18 C5 123.2(3)
C23 C18 C19 117.4(4)
C18 C19 H19 119.5
C20 C19 C18 121.1(4)
C20 C19 H19 119.5
C19 C20 H20 119.7
C19 C20 C21 120.7(4)
C21 C20 H20 119.7
C20 C21 H21 120.5
C20 C21 C22 118.9(4)
C22 C21 H21 120.5
C21 C22 H22 119.9
C23 C22 C21 120.3(4)
C23 C22 H22 119.9
C18 C23 H23 119.3
C22 C23 C18 121.3(4)
C22 C23 H23 119.3
O2 C24 W 179.3(4)
O3 C25 W 175.3(4)
O4 C26 W 174.9(4)
O5 C27 W 174.1(4)
O6 C28 W 179.9(5)
C24' W1' P1' 176.42(12)
C24' W1' C25' 85.12(17)
C24' W1' C26' 91.10(17)
C24' W1' C27' 87.37(17)
C24' W1' C28' 89.80(17)
C25' W1' P1' 91.59(13)
C25' W1' C26' 92.53(17)
C25' W1' C28' 85.35(18)
C26' W1' P1' 87.62(12)
C27' W1' P1' 96.01(13)
C27' W1' C25' 171.42(18)
C27' W1' C26' 91.74(17)
C27' W1' C28' 90.50(17)
C28' W1' P1' 91.35(12)
C28' W1' C26' 177.62(16)
O1' P1' W1' 120.44(11)
O1' P1' C2' 77.60(16)
O1' P1' C5' 104.85(16)
C2' P1' W1' 115.44(14)
C2' P1' C5' 111.42(18)
C5' P1' W1' 119.57(12)
C1' O1' P1' 95.0(2)
O1' C1' C2' 96.9(3)
O1' C1' C3' 113.0(3)
O1' C1' C4' 109.7(3)
C2' C1' C3' 113.2(4)
C2' C1' C4' 114.9(3)
C3' C1' C4' 108.7(3)
P1' C2' H2'A 113.7
P1' C2' H2'B 113.7
C1' C2' P1' 89.6(2)
C1' C2' H2'A 113.7
C1' C2' H2'B 113.7
H2'A C2' H2'B 111.0
F1' C3' C1' 109.6(4)
F2' C3' F1' 108.1(4)
F2' C3' F3' 108.4(4)
F2' C3' C1' 111.3(4)
F3' C3' F1' 106.2(4)
F3' C3' C1' 113.0(4)
F4' C4' C1' 111.7(3)
F5' C4' F4' 106.3(3)
F5' C4' C1' 111.8(4)
F6' C4' F4' 107.5(4)
F6' C4' F5' 108.0(3)
F6' C4' C1' 111.3(3)
C6' C5' P1' 108.3(3)
C6' C5' C12' 106.0(3)
C6' C5' C18' 113.8(3)
C12' C5' P1' 114.2(2)
C12' C5' C18' 114.1(3)
C18' C5' P1' 100.5(2)
C7' C6' C5' 124.2(3)
C7' C6' C11' 116.9(4)
C11' C6' C5' 118.5(3)
C6' C7' H7' 119.3
C8' C7' C6' 121.4(4)
C8' C7' H7' 119.3
C7' C8' H8' 119.8
C9' C8' C7' 120.4(4)
C9' C8' H8' 119.8
C8' C9' H9' 120.3
C8' C9' C10' 119.5(4)
C10' C9' H9' 120.3
C9' C10' H10' 119.9
C9' C10' C11' 120.3(4)
C11' C10' H10' 119.9
C6' C11' H11' 119.3
C10' C11' C6' 121.4(4)
C10' C11' H11' 119.3
C13' C12' C5' 117.9(3)
C17' C12' C5' 124.9(4)
C17' C12' C13' 117.0(4)
C12' C13' H13' 119.2
C14' C13' C12' 121.6(4)
C14' C13' H13' 119.2
C13' C14' H14' 119.7
C15' C14' C13' 120.5(4)
C15' C14' H14' 119.7
C14' C15' H15' 120.5
C14' C15' C16' 119.0(4)
C16' C15' H15' 120.5
C15' C16' H16' 119.6
C15' C16' C17' 120.8(4)
C17' C16' H16' 119.6
C12' C17' C16' 121.0(4)
C12' C17' H17' 119.5
C16' C17' H17' 119.5
C19' C18' C5' 122.5(3)
C19' C18' C23' 117.3(4)
C23' C18' C5' 120.1(3)
C18' C19' H19' 119.3
C20' C19' C18' 121.4(4)
C20' C19' H19' 119.3
C19' C20' H20' 119.6
C21' C20' C19' 120.7(4)
C21' C20' H20' 119.6
C20' C21' H21' 120.6
C20' C21' C22' 118.7(4)
C22' C21' H21' 120.6
C21' C22' H22' 119.5
C23' C22' C21' 121.0(4)
C23' C22' H22' 119.5
C18' C23' H23' 119.7
C22' C23' C18' 120.7(4)
C22' C23' H23' 119.7
O2' C24' W1' 179.1(4)
O3' C25' W1' 174.3(4)
O4' C26' W1' 177.7(4)
O5' C27' W1' 174.3(4)
O6' C28' W1' 175.3(4)

loop_
_geom_bond_atom_site_label_1
_geom_bond_atom_site_label_2
_geom_bond_distance
W P 2.5017(11)
W C24 2.007(5)
W C25 2.034(4)
W C26 2.028(5)
W C27 2.049(4)
W C28 2.056(5)
P O1 1.706(3)
P C2 1.843(4)
P C5 1.914(4)
F1 C3 1.342(5)
F2 C3 1.324(5)
F3 C3 1.331(5)
F4 C4 1.335(5)
F5 C4 1.326(5)
F6 C4 1.334(5)
O1 C1 1.433(4)
O2 C24 1.140(5)
O3 C25 1.138(5)
O4 C26 1.147(5)
O5 C27 1.145(5)
O6 C28 1.140(5)
C1 C2 1.541(5)
C1 C3 1.545(6)
C1 C4 1.545(6)
C2 H2A 0.9900
C2 H2B 0.9900
C5 C6 1.543(6)
C5 C12 1.546(5)
C5 C18 1.546(5)
C6 C7 1.410(5)
C6 C11 1.409(5)
C7 H7 0.9500
C7 C8 1.377(6)
C8 H8 0.9500
C8 C9 1.386(6)
C9 H9 0.9500
C9 C10 1.382(6)
C10 H10 0.9500
C10 C11 1.380(6)
C11 H11 0.9500
C12 C13 1.391(5)
C12 C17 1.386(6)
C13 H13 0.9500
C13 C14 1.389(6)
C14 H14 0.9500
C14 C15 1.380(7)
C15 H15 0.9500
C15 C16 1.373(6)
C16 H16 0.9500
C16 C17 1.398(6)
C17 H17 0.9500
C18 C19 1.398(5)
C18 C23 1.383(5)
C19 H19 0.9500
C19 C20 1.374(5)
C20 H20 0.9500
C20 C21 1.378(6)
C21 H21 0.9500
C21 C22 1.383(5)
C22 H22 0.9500
C22 C23 1.383(5)
C23 H23 0.9500
W1' P1' 2.4915(11)
W1' C24' 2.015(5)
W1' C25' 2.039(5)
W1' C26' 2.048(5)
W1' C27' 2.038(5)
W1' C28' 2.043(5)
P1' O1' 1.713(3)
P1' C2' 1.800(4)
P1' C5' 1.913(4)
F1' C3' 1.343(5)
F2' C3' 1.319(6)
F3' C3' 1.320(5)
F4' C4' 1.332(5)
F5' C4' 1.327(5)
F6' C4' 1.327(5)
O1' C1' 1.444(5)
O2' C24' 1.147(5)
O3' C25' 1.143(5)
O4' C26' 1.138(5)
O5' C27' 1.143(5)
O6' C28' 1.135(5)
C1' C2' 1.499(5)
C1' C3' 1.540(6)
C1' C4' 1.547(6)
C2' H2'A 0.9900
C2' H2'B 0.9900
C5' C6' 1.531(5)
C5' C12' 1.542(5)
C5' C18' 1.552(5)
C6' C7' 1.393(5)
C6' C11' 1.401(5)
C7' H7' 0.9500
C7' C8' 1.385(5)
C8' H8' 0.9500
C8' C9' 1.376(6)
C9' H9' 0.9500
C9' C10' 1.376(6)
C10' H10' 0.9500
C10' C11' 1.384(5)
C11' H11' 0.9500
C12' C13' 1.402(6)
C12' C17' 1.386(5)
C13' H13' 0.9500
C13' C14' 1.385(6)
C14' H14' 0.9500
C14' C15' 1.372(6)
C15' H15' 0.9500
C15' C16' 1.379(6)
C16' H16' 0.9500
C16' C17' 1.397(6)
C17' H17' 0.9500
C18' C19' 1.392(5)
C18' C23' 1.411(5)
C19' H19' 0.9500
C19' C20' 1.387(5)
C20' H20' 0.9500
C20' C21' 1.375(6)
C21' H21' 0.9500
C21' C22' 1.393(6)
C22' H22' 0.9500
C22' C23' 1.378(6)
C23' H23' 0.9500

loop_
_geom_torsion_atom_site_label_1
_geom_torsion_atom_site_label_2
_geom_torsion_atom_site_label_3
_geom_torsion_atom_site_label_4
_geom_torsion
W P O1 C1 -109.9(2)
W P C2 C1 110.9(2)
P O1 C1 C2 -8.2(3)
P O1 C1 C3 -128.9(3)
P O1 C1 C4 111.2(3)
P C5 C6 C7 65.7(4)
P C5 C6 C11 -110.0(4)
P C5 C12 C13 -112.4(4)
P C5 C12 C17 72.7(4)
P C5 C18 C19 165.7(3)
P C5 C18 C23 -19.6(5)
O1 P C2 C1 -6.4(2)
O1 C1 C2 P 7.6(3)
O1 C1 C3 F1 -154.0(3)
O1 C1 C3 F2 86.1(4)
O1 C1 C3 F3 -35.2(5)
O1 C1 C4 F4 -40.0(5)
O1 C1 C4 F5 -160.2(3)
O1 C1 C4 F6 78.3(4)
C2 P O1 C1 6.9(2)
C2 C1 C3 F1 95.7(4)
C2 C1 C3 F2 -24.2(5)
C2 C1 C3 F3 -145.5(3)
C2 C1 C4 F4 68.9(4)
C2 C1 C4 F5 -51.3(5)
C2 C1 C4 F6 -172.8(3)
C3 C1 C2 P 125.8(3)
C3 C1 C4 F4 -161.8(3)
C3 C1 C4 F5 78.0(4)
C3 C1 C4 F6 -43.5(4)
C4 C1 C2 P -108.3(3)
C4 C1 C3 F1 -33.3(5)
C4 C1 C3 F2 -153.2(3)
C4 C1 C3 F3 85.5(4)
C5 P O1 C1 115.3(2)
C5 P C2 C1 -108.6(2)
C5 C6 C7 C8 -179.4(4)
C5 C6 C11 C10 179.2(4)
C5 C12 C13 C14 -177.2(4)
C5 C12 C17 C16 177.7(4)
C5 C18 C19 C20 -179.6(4)
C5 C18 C23 C22 -179.3(4)
C6 C5 C12 C13 2.9(5)
C6 C5 C12 C17 -172.0(3)
C6 C5 C18 C19 55.0(5)
C6 C5 C18 C23 -130.2(4)
C6 C7 C8 C9 2.1(7)
C7 C6 C11 C10 3.3(6)
C7 C8 C9 C10 -0.4(7)
C8 C9 C10 C11 0.3(7)
C9 C10 C11 C6 -1.9(7)
C11 C6 C7 C8 -3.5(6)
C12 C5 C6 C7 -57.3(5)
C12 C5 C6 C11 127.0(4)
C12 C5 C18 C19 -71.5(4)
C12 C5 C18 C23 103.3(4)
C12 C13 C14 C15 0.5(6)
C13 C12 C17 C16 2.5(6)
C13 C14 C15 C16 1.3(7)
C14 C15 C16 C17 -1.1(7)
C15 C16 C17 C12 -0.8(7)
C17 C12 C13 C14 -2.3(6)
C18 C5 C6 C7 -179.3(3)
C18 C5 C6 C11 5.1(5)
C18 C5 C12 C13 128.8(4)
C18 C5 C12 C17 -46.1(4)
C18 C19 C20 C21 -1.7(6)
C19 C18 C23 C22 -4.5(6)
C19 C20 C21 C22 -3.0(6)
C20 C21 C22 C23 3.9(6)
C21 C22 C23 C18 -0.1(6)
C23 C18 C19 C20 5.4(6)
W1' P1' O1' C1' 105.3(2)
W1' P1' C2' C1' -111.2(2)
P1' O1' C1' C2' 8.4(3)
P1' O1' C1' C3' 127.2(3)
P1' O1' C1' C4' -111.2(3)
P1' C5' C6' C7' 17.4(5)
P1' C5' C6' C11' -169.9(3)
P1' C5' C12' C13' -73.3(4)
P1' C5' C12' C17' 111.9(4)
P1' C5' C18' C19' 111.4(4)
P1' C5' C18' C23' -65.8(4)
O1' P1' C2' C1' 6.8(2)
O1' C1' C2' P1' -7.9(3)
O1' C1' C3' F1' 163.0(3)
O1' C1' C3' F2' 43.4(5)
O1' C1' C3' F3' -78.8(5)
O1' C1' C4' F4' 33.2(5)
O1' C1' C4' F5' -85.8(4)
O1' C1' C4' F6' 153.4(3)
C2' P1' O1' C1' -7.1(2)
C2' C1' C3' F1' -88.2(4)
C2' C1' C3' F2' 152.3(3)
C2' C1' C3' F3' 30.1(5)
C2' C1' C4' F4' -74.7(5)
C2' C1' C4' F5' 166.4(3)
C2' C1' C4' F6' 45.5(5)
C3' C1' C2' P1' -126.7(3)
C3' C1' C4' F4' 157.3(4)
C3' C1' C4' F5' 38.4(5)
C3' C1' C4' F6' -82.5(5)
C4' C1' C2' P1' 107.6(3)
C4' C1' C3' F1' 40.8(5)
C4' C1' C3' F2' -78.7(4)
C4' C1' C3' F3' 159.0(4)
C5' P1' O1' C1' -116.3(2)
C5' P1' C2' C1' 108.1(3)
C5' C6' C7' C8' 175.9(4)
C5' C6' C11' C10' -176.9(4)
C5' C12' C13' C14' -177.7(4)
C5' C12' C17' C16' 176.6(4)
C5' C18' C19' C20' 179.8(4)
C5' C18' C23' C22' 179.6(4)
C6' C5' C12' C13' 45.7(4)
C6' C5' C12' C17' -129.0(4)
C6' C5' C18' C19' -4.1(5)
C6' C5' C18' C23' 178.7(3)
C6' C7' C8' C9' -0.2(6)
C7' C6' C11' C10' -3.6(6)
C7' C8' C9' C10' -2.4(6)
C8' C9' C10' C11' 1.9(6)
C9' C10' C11' C6' 1.2(6)
C11' C6' C7' C8' 3.1(6)
C12' C5' C6' C7' -105.5(4)
C12' C5' C6' C11' 67.2(4)
C12' C5' C18' C19' -125.9(4)
C12' C5' C18' C23' 56.9(5)
C12' C13' C14' C15' 1.0(7)
C13' C12' C17' C16' 1.9(6)
C13' C14' C15' C16' 1.3(7)
C14' C15' C16' C17' -2.0(6)
C15' C16' C17' C12' 0.3(6)
C17' C12' C13' C14' -2.6(6)
C18' C5' C6' C7' 128.2(4)
C18' C5' C6' C11' -59.1(5)
C18' C5' C12' C13' 171.8(3)
C18' C5' C12' C17' -2.9(5)
C18' C19' C20' C21' 2.1(6)
C19' C18' C23' C22' 2.3(6)
C19' C20' C21' C22' -0.6(6)
C20' C21' C22' C23' -0.1(6)
C21' C22' C23' C18' -0.8(6)
C23' C18' C19' C20' -2.9(6)
